data_9012410
loop_
_publ_author_name
'Stassen, W. N.'
'Heyding, R. D.'

_publ_section_title
;
 Crystal structures of RuSe2, OsSe2, PtAs2, and alpha-NiAs2
;
_journal_name_full 'Canadian Journal of Chemistry'
_journal_page_first 2159
_journal_page_last 2163
_journal_paper_doi 10.1139/v68-351
_journal_volume 46
_journal_year 1968
_chemical_compound_source Synthetic
_chemical_formula_sum 'As2 Ni'
_chemical_name_mineral Pararammelsbergite
_space_group_IT_number 61
_symmetry_space_group_name_Hall '-P 2ac 2ab'
_symmetry_space_group_name_H-M 'P b c a'
_cell_angle_alpha 90
_cell_angle_beta 90
_cell_angle_gamma 90
_cell_length_a 5.770
_cell_length_b 5.838
_cell_length_c 11.419
_cell_formula_units_Z 8
_cell_volume 384.652
_database_code_amcsd 0012153
_exptl_crystal_density_diffrn 7.202
_cod_original_formula_sum 'Ni As2'
_cod_database_code 9012410

loop_
_space_group_symop_operation_xyz
x,y,z
x,1/2-y,1/2+z
-x,1/2+y,1/2-z
1/2-x,1/2+y,z
1/2+x,1/2-y,-z
1/2+x,y,1/2-z
1/2-x,-y,1/2+z
-x,-y,-z

loop_
_atom_site_label
_atom_site_fract_x
_atom_site_fract_y
_atom_site_fract_z
Ni 0.02000 0.82300 0.13500
As1 0.86500 0.19400 0.06900
As2 0.12300 0.44700 0.18200

loop_
_cod_related_entry_id
_cod_related_entry_database
_cod_related_entry_code
1 AMCSD 0012153
